data_8000499
loop_
_publ_author_name
'Liang, Mingli'
'Lin, Weihua'
'Zhao, Qian'
'Zou, Xianshao'
'Lan, Zhenyun'
'Meng, Jie'
'Shi, Qi'
'Castelli, Ivano E.'
'Canton, Sophie E.'
'Pullerits, T\"onu'
'Zheng, Kaibo'

_publ_section_title
;
 Free Carriers versus Self-Trapped Excitons at Different Facets of
 Ruddlesden-Popper Two-Dimensional Lead Halide Perovskite Single Crystals.
;
_journal_issue 20
_journal_name_full 'The journal of physical chemistry letters'
_journal_page_first 4965
_journal_page_last 4971
_journal_paper_doi 10.1021/acs.jpclett.1c01148
_journal_volume 12
_journal_year 2021
_chemical_formula_sum 'C11 H37 Br7 N4 Pb2'
_chemical_formula_weight 1199.20
_space_group_IT_number 37
_space_group_name_Hall 'C 2 -2c'
_space_group_name_H-M_alt 'C c c 2'
_symmetry_cell_setting orthorhombic
_symmetry_space_group_name_H-M 'C c c 2'
_atom_sites_solution_hydrogens geom
_atom_sites_solution_primary direct
_atom_sites_solution_secondary difmap
_audit_creation_method SHELXL-97
_cell_angle_alpha 90.00
_cell_angle_beta 90.00
_cell_angle_gamma 90.00
_cell_formula_units_Z 4
_cell_length_a 8.3250(6)
_cell_length_b 42.717(4)
_cell_length_c 8.3250(8)
_cell_measurement_reflns_used 2028
_cell_measurement_temperature 297.13(10)
_cell_measurement_theta_max 23.5260
_cell_measurement_theta_min 3.7250
_cell_volume 2960.5(5)
_computing_structure_refinement 'SHELXL-97 (Sheldrick, 2008)'
_computing_structure_solution 'SHELXS-97 (Sheldrick, 2008)'
_diffrn_ambient_temperature 297.13(10)
_diffrn_measured_fraction_theta_full 0.996
_diffrn_measured_fraction_theta_max 0.996
_diffrn_measurement_device_type 'SuperNova, Dual, Cu at home/near, Atlas'
_diffrn_measurement_method '\w scans'
_diffrn_radiation_monochromator graphite
_diffrn_radiation_source 'fine-focus sealed tube'
_diffrn_radiation_type MoK\a
_diffrn_radiation_wavelength 0.71073
_diffrn_reflns_av_R_equivalents 0.0889
_diffrn_reflns_av_sigmaI/netI 0.0867
_diffrn_reflns_limit_h_max 10
_diffrn_reflns_limit_h_min -10
_diffrn_reflns_limit_k_max 52
_diffrn_reflns_limit_k_min -53
_diffrn_reflns_limit_l_max 10
_diffrn_reflns_limit_l_min -10
_diffrn_reflns_number 12995
_diffrn_reflns_theta_full 26.36
_diffrn_reflns_theta_max 26.36
_diffrn_reflns_theta_min 3.49
_exptl_absorpt_coefficient_mu 20.811
_exptl_absorpt_correction_T_max 1.00000
_exptl_absorpt_correction_T_min 0.24478
_exptl_absorpt_correction_type multi-scan
_exptl_absorpt_process_details
;
CrysAlisPro 1.171.39.46 (Rigaku Oxford Diffraction, 2018)
Empirical absorption correction using spherical harmonics,
 implemented in SCALE3 ABSPACK scaling algorithm.
;
_exptl_crystal_colour yellow
_exptl_crystal_density_diffrn 2.690
_exptl_crystal_density_method 'not measured'
_exptl_crystal_description plate
_exptl_crystal_F_000 2160
_exptl_crystal_size_max 0.06
_exptl_crystal_size_mid 0.05
_exptl_crystal_size_min 0.01
_refine_diff_density_max 3.253
_refine_diff_density_min -2.373
_refine_diff_density_rms 0.259
_refine_ls_abs_structure_details 'Flack H D (1983), Acta Cryst. A39, 876-881'
_refine_ls_abs_structure_Flack 0.00
_refine_ls_extinction_method none
_refine_ls_goodness_of_fit_ref 1.045
_refine_ls_hydrogen_treatment mixed
_refine_ls_matrix_type full
_refine_ls_number_parameters 125
_refine_ls_number_reflns 3022
_refine_ls_number_restraints 47
_refine_ls_restrained_S_all 1.040
_refine_ls_R_factor_all 0.1241
_refine_ls_R_factor_gt 0.0633
_refine_ls_shift/su_max 0.000
_refine_ls_shift/su_mean 0.000
_refine_ls_structure_factor_coef Fsqd
_refine_ls_weighting_details 'calc w=1/[\s^2^(Fo^2^)+(0.0574P)^2^+63.6102P] where P=(Fo^2^+2Fc^2^)/3'
_refine_ls_weighting_scheme calc
_refine_ls_wR_factor_gt 0.1406
_refine_ls_wR_factor_ref 0.1707
_reflns_number_gt 1727
_reflns_number_total 3022
_reflns_threshold_expression >2sigma(I)
_cod_data_source_file jz1c01148_si_005.cif
_cod_data_source_block n-PAPB
_cod_depositor_comments 'Adding full bibliography for 8000498--8000500.cif.'
_cod_original_cell_volume 2960.5(4)
_cod_original_sg_symbol_H-M Ccc2
_cod_database_code 8000499

loop_
_symmetry_equiv_pos_as_xyz
'x, y, z'
'-x, -y, z'
'-x, y, z+1/2'
'x, -y, z+1/2'
'x+1/2, y+1/2, z'
'-x+1/2, -y+1/2, z'
'-x+1/2, y+1/2, z+1/2'
'x+1/2, -y+1/2, z+1/2'

loop_
_atom_site_label
_atom_site_type_symbol
_atom_site_fract_x
_atom_site_fract_y
_atom_site_fract_z
_atom_site_U_iso_or_equiv
_atom_site_adp_type
_atom_site_occupancy
_atom_site_symmetry_multiplicity
_atom_site_calc_flag
_atom_site_refinement_flags
_atom_site_disorder_assembly
_atom_site_disorder_group
Pb1 Pb 0.25029(12) 0.178150(15) 0.8854(7) 0.0389(3) Uani 1 1 d . . .
Br2 Br 0.2500 0.2500 0.892(2) 0.0671(11) Uani 1 2 d S . .
Br3 Br 0.4680(8) 0.17891(11) 1.1612(8) 0.148(3) Uani 1 1 d . . .
Br4 Br 0.2470(8) 0.11051(6) 0.883(2) 0.1042(10) Uani 1 1 d . . .
Br5 Br 0.0460(3) 0.17857(8) 0.5836(5) 0.0632(10) Uani 1 1 d . . .
N1 N 0.311(7) 0.1242(12) 0.456(7) 0.163(13) Uani 1 1 d DU . .
H1A H 0.42(6) 0.120(14) 0.44(8) 0.244 Uiso 1 1 d . . .
H1B H 0.29(7) 0.123(15) 0.56(8) 0.244 Uiso 1 1 d . . .
H1C H 0.29(8) 0.144(12) 0.42(11) 0.244 Uiso 1 1 d . . .
N2 N 0.164(8) 0.253(2) 0.314(6) 0.29(4) Uani 1 1 d DU A -1
H2A H 0.1720 0.2413 0.2240 0.429 Uiso 1 1 calc R A -1
H2B H 0.1644 0.2739 0.2857 0.429 Uiso 1 1 calc R A -1
H2C H 0.0715 0.2488 0.3665 0.429 Uiso 1 1 calc R A -1
C4 C 0.199(6) 0.0660(9) 0.394(7) 0.179(12) Uani 1 1 d DU . .
H4A H 0.2123 0.0543 0.2928 0.215 Uiso 1 1 calc R . .
H4B H 0.0923 0.0612 0.4401 0.215 Uiso 1 1 calc R . .
C3 C 0.330(7) 0.0575(12) 0.511(5) 0.188(12) Uani 1 1 d DU . .
H3A H 0.4029 0.0756 0.5252 0.225 Uiso 1 1 calc R . .
H3B H 0.2814 0.0527 0.6172 0.225 Uiso 1 1 calc R . .
C5 C 0.216(8) 0.1005(10) 0.365(9) 0.175(12) Uani 1 1 d DU . .
H5A H 0.2529 0.1023 0.2528 0.209 Uiso 1 1 calc R . .
H5B H 0.1043 0.1086 0.3661 0.209 Uiso 1 1 calc R . .
C6 C 0.305(14) 0.247(4) 0.422(15) 0.28(4) Uani 0.50 1 d PDU A -1
H6A H 0.4035 0.2546 0.3715 0.424 Uiso 0.50 1 calc PR A -1
H6B H 0.3140 0.2242 0.4396 0.424 Uiso 0.50 1 calc PR A -1
H6C H 0.2888 0.2574 0.5251 0.424 Uiso 0.50 1 calc PR A -1
C1 C 0.379(7) 0.0201(12) 0.287(6) 0.23(3) Uani 1 1 d D . .
H1D H 0.4431 0.0020 0.2542 0.339 Uiso 1 1 calc R . .
H1E H 0.3987 0.0375 0.2129 0.339 Uiso 1 1 calc R . .
H1F H 0.2646 0.0146 0.2844 0.339 Uiso 1 1 calc R . .
C2 C 0.425(6) 0.0297(12) 0.455(6) 0.198(13) Uani 1 1 d DU . .
H2D H 0.4068 0.0120 0.5293 0.237 Uiso 1 1 calc R . .
H2E H 0.5410 0.0349 0.4577 0.237 Uiso 1 1 calc R . .

loop_
_atom_site_aniso_label
_atom_site_aniso_U_11
_atom_site_aniso_U_22
_atom_site_aniso_U_33
_atom_site_aniso_U_23
_atom_site_aniso_U_13
_atom_site_aniso_U_12
Pb1 0.0299(3) 0.0564(5) 0.0305(4) -0.0046(11) -0.0002(3) -0.0025(6)
Br2 0.077(2) 0.0462(15) 0.078(3) 0.000 0.000 0.007(3)
Br3 0.170(5) 0.121(4) 0.151(5) 0.005(4) -0.137(4) -0.015(4)
Br4 0.134(3) 0.0512(13) 0.127(3) -0.002(6) 0.004(2) 0.022(3)
Br5 0.0394(13) 0.102(3) 0.0481(16) -0.024(2) -0.0147(12) 0.0146(16)
N1 0.16(3) 0.18(3) 0.15(3) 0.02(2) 0.06(2) 0.03(2)
N2 0.21(5) 0.58(8) 0.07(3) 0.01(4) -0.04(2) -0.29(6)
C4 0.19(3) 0.18(3) 0.16(3) 0.00(2) 0.03(2) 0.04(2)
C3 0.20(3) 0.19(3) 0.17(3) 0.00(2) 0.02(2) 0.04(2)
C5 0.19(3) 0.18(3) 0.15(3) 0.01(2) 0.04(2) 0.03(2)
C6 0.21(5) 0.58(8) 0.06(4) 0.00(4) -0.04(2) -0.30(6)
C1 0.26(8) 0.23(7) 0.19(7) -0.03(5) 0.01(7) 0.04(6)
C2 0.21(3) 0.21(3) 0.17(3) -0.01(2) 0.02(3) 0.05(2)

loop_
_atom_type_symbol
_atom_type_description
_atom_type_scat_dispersion_real
_atom_type_scat_dispersion_imag
_atom_type_scat_source
C C 0.0033 0.0016 'International Tables Vol C Tables 4.2.6.8 and 6.1.1.4'
H H 0.0000 0.0000 'International Tables Vol C Tables 4.2.6.8 and 6.1.1.4'
N N 0.0061 0.0033 'International Tables Vol C Tables 4.2.6.8 and 6.1.1.4'
Br Br -0.2901 2.4595 'International Tables Vol C Tables 4.2.6.8 and 6.1.1.4'
Pb Pb -3.3944 10.1111 'International Tables Vol C Tables 4.2.6.8 and 6.1.1.4'

loop_
_geom_angle_atom_site_label_1
_geom_angle_atom_site_label_2
_geom_angle_atom_site_label_3
_geom_angle
_geom_angle_site_symmetry_1
_geom_angle_site_symmetry_3
_geom_angle_publ_flag
Br4 Pb1 Br3 91.3(3) . . ?
Br4 Pb1 Br5 90.1(2) . 3 ?
Br3 Pb1 Br5 94.5(3) . 3 ?
Br4 Pb1 Br3 90.8(2) . 3_654 ?
Br3 Pb1 Br3 90.22(4) . 3_654 ?
Br5 Pb1 Br3 175.2(3) 3 3_654 ?
Br4 Pb1 Br5 89.7(3) . . ?
Br3 Pb1 Br5 175.7(2) . . ?
Br5 Pb1 Br5 89.68(4) 3 . ?
Br3 Pb1 Br5 85.6(3) 3_654 . ?
Br4 Pb1 Br2 179.1(4) . . ?
Br3 Pb1 Br2 88.6(3) . . ?
Br5 Pb1 Br2 89.0(2) 3 . ?
Br3 Pb1 Br2 90.1(2) 3_654 . ?
Br5 Pb1 Br2 90.5(3) . . ?
Pb1 Br2 Pb1 178.0(7) . 6 ?
Pb1 Br3 Pb1 166.8(4) . 3_655 ?
Pb1 Br5 Pb1 157.87(19) 3_554 . ?
C5 C4 C3 106(4) . . ?
C2 C3 C4 111.7(10) . . ?
N1 C5 C4 129(5) . . ?
C3 C2 C1 111.7(10) . . ?

loop_
_geom_bond_atom_site_label_1
_geom_bond_atom_site_label_2
_geom_bond_distance
_geom_bond_site_symmetry_2
_geom_bond_publ_flag
Pb1 Br4 2.890(3) . ?
Pb1 Br3 2.925(7) . ?
Pb1 Br5 2.967(4) 3 ?
Pb1 Br3 2.998(6) 3_654 ?
Pb1 Br5 3.034(5) . ?
Pb1 Br2 3.0697(8) . ?
Br2 Pb1 3.0699(8) 6 ?
Br3 Pb1 2.998(6) 3_655 ?
Br5 Pb1 2.967(4) 3_554 ?
N1 C5 1.493(10) . ?
N2 C6 1.501(10) . ?
C4 C5 1.497(10) . ?
C4 C3 1.505(10) . ?
C3 C2 1.502(10) . ?
C1 C2 1.510(10) . ?
